data_4088003
loop_
_publ_author_name
'Cepa, Steffen'
'Schulte to Brinke, Christian'
'Roelfes, Florian'
'Hahn, F. Ekkehardt'

_publ_section_title
;
 Hydrogen Activation by an Iridium(III) Complex Bearing a Bidentate Protic
 NH,NR-NHC&#x2227;Phosphine Ligand
;
_journal_issue 22
_journal_name_full Organometallics
_journal_page_first 5454
_journal_paper_doi 10.1021/acs.organomet.5b00799
_journal_volume 34
_journal_year 2015
_chemical_formula_moiety 'C33 H50 Cl Ir N2 P, Cl'
_chemical_formula_sum 'C33 H50 Cl2 Ir N2 P'
_chemical_formula_weight 768.82
_space_group_IT_number 14
_space_group_name_Hall '-P 2yn'
_space_group_name_H-M_alt 'P 1 21/n 1'
_symmetry_cell_setting monoclinic
_symmetry_space_group_name_Hall '-P 2yn'
_symmetry_space_group_name_H-M 'P 1 21/n 1'
_atom_sites_solution_hydrogens geom
_atom_sites_solution_primary direct
_atom_sites_solution_secondary difmap
_audit_creation_method SHELXL-97
_cell_angle_alpha 90.00
_cell_angle_beta 114.8010(10)
_cell_angle_gamma 90.00
_cell_formula_units_Z 4
_cell_length_a 14.8310(2)
_cell_length_b 15.9517(2)
_cell_length_c 15.0123(2)
_cell_measurement_reflns_used 16104
_cell_measurement_temperature 153(2)
_cell_measurement_theta_max 30.8805
_cell_measurement_theta_min 2.5335
_cell_volume 3224.04(8)
_computing_cell_refinement 'Bruker SAINT'
_computing_data_collection 'Bruker APEX2'
_computing_data_reduction 'Bruker SAINT'
_computing_molecular_graphics 'Bruker SHELXTL'
_computing_publication_material 'Bruker SHELXTL'
_computing_structure_refinement 'SHELXL-97 (Sheldrick, 2008)'
_computing_structure_solution 'SHELXS-97 (Sheldrick, 2008)'
_diffrn_ambient_temperature 153(2)
_diffrn_measured_fraction_theta_full 1.000
_diffrn_measured_fraction_theta_max 0.983
_diffrn_measurement_device_type 'Bruker APEX-II CCD'
_diffrn_measurement_method '\f and \w scans'
_diffrn_radiation_monochromator 'Goebel mirror'
_diffrn_radiation_source microsource
_diffrn_radiation_type MoK\a
_diffrn_radiation_wavelength 0.71073
_diffrn_reflns_av_R_equivalents 0.0295
_diffrn_reflns_av_sigmaI/netI 0.0281
_diffrn_reflns_limit_h_max 20
_diffrn_reflns_limit_h_min -21
_diffrn_reflns_limit_k_max 22
_diffrn_reflns_limit_k_min -23
_diffrn_reflns_limit_l_max 21
_diffrn_reflns_limit_l_min -21
_diffrn_reflns_number 38843
_diffrn_reflns_theta_full 27.50
_diffrn_reflns_theta_max 31.01
_diffrn_reflns_theta_min 1.97
_exptl_absorpt_coefficient_mu 4.382
_exptl_absorpt_correction_T_max 0.7790
_exptl_absorpt_correction_T_min 0.5790
_exptl_absorpt_correction_type multi-scan
_exptl_absorpt_process_details
; 
 Multi-scan correction included in APEX2 package (Bruker AXS, 2012)
;
_exptl_crystal_colour yellow
_exptl_crystal_density_diffrn 1.584
_exptl_crystal_density_method 'not measured'
_exptl_crystal_description prism
_exptl_crystal_F_000 1552
_exptl_crystal_size_max 0.14
_exptl_crystal_size_mid 0.13
_exptl_crystal_size_min 0.06
_refine_diff_density_max 0.879
_refine_diff_density_min -0.575
_refine_diff_density_rms 0.096
_refine_ls_extinction_method none
_refine_ls_goodness_of_fit_ref 1.031
_refine_ls_hydrogen_treatment constr
_refine_ls_matrix_type full
_refine_ls_number_parameters 359
_refine_ls_number_reflns 10110
_refine_ls_number_restraints 0
_refine_ls_restrained_S_all 1.031
_refine_ls_R_factor_all 0.0278
_refine_ls_R_factor_gt 0.0205
_refine_ls_shift/su_max 0.002
_refine_ls_shift/su_mean 0.000
_refine_ls_structure_factor_coef Fsqd
_refine_ls_weighting_details 'calc w=1/[\s^2^(Fo^2^)+(0.0202P)^2^+0.9108P] where P=(Fo^2^+2Fc^2^)/3'
_refine_ls_weighting_scheme calc
_refine_ls_wR_factor_gt 0.0437
_refine_ls_wR_factor_ref 0.0461
_reflns_number_gt 8702
_reflns_number_total 10110
_reflns_threshold_expression >2sigma(I)
_cod_data_source_file om5b00799_si_002.cif
_cod_data_source_block '[4]Cl'
_cod_depositor_comments
;
The following automatic conversions were performed:

data item '_symmetry_cell_setting' value 'Monoclinic' was changed to
'monoclinic' in accordance with the
/home/saulius/struct/COD-crude-data/automatic-downloads/DataCite-retrospective/ACS/depositions/lib/dictionaries/cif_core.dic
dictionary named 'cif_core.dic' version 2.4.2 last updated on
2011-04-26.

Automatic conversion script
Id: cif_fix_values 6909 2019-04-08 15:41:33Z antanas 
;
_cod_original_cell_volume 3224.04(7)
_cod_original_sg_symbol_H-M 'P 21/n'
_cod_database_code 4088003

loop_
_symmetry_equiv_pos_as_xyz
'x, y, z'
'-x+1/2, y+1/2, -z+1/2'
'-x, -y, -z'
'x-1/2, -y-1/2, z-1/2'

loop_
_atom_site_label
_atom_site_type_symbol
_atom_site_fract_x
_atom_site_fract_y
_atom_site_fract_z
_atom_site_U_iso_or_equiv
_atom_site_adp_type
_atom_site_occupancy
_atom_site_symmetry_multiplicity
_atom_site_calc_flag
_atom_site_refinement_flags
Ir Ir 0.299724(5) 0.790366(4) 0.051855(5) 0.01373(2) Uani 1 1 d .
Cl1 Cl 0.47103(3) 0.82569(3) 0.14776(4) 0.02165(10) Uani 1 1 d .
P1 P 0.26312(4) 0.93297(3) 0.04061(4) 0.01656(9) Uani 1 1 d .
N1 N 0.32462(12) 0.75893(10) 0.25904(11) 0.0173(3) Uani 1 1 d .
H1 H 0.3748 0.7246 0.2710 0.021 Uiso 1 1 calc R
N2 N 0.19793(11) 0.83993(10) 0.18224(12) 0.0178(3) Uani 1 1 d .
C1 C 0.27081(13) 0.79522(11) 0.17112(14) 0.0162(4) Uani 1 1 d .
C2 C 0.28992(14) 0.78328(12) 0.32805(15) 0.0186(4) Uani 1 1 d .
C3 C 0.20941(14) 0.83601(12) 0.27885(14) 0.0181(4) Uani 1 1 d .
C4 C 0.16004(15) 0.87558(13) 0.32817(16) 0.0228(4) Uani 1 1 d .
H4 H 0.1058 0.9123 0.2947 0.027 Uiso 1 1 calc R
C5 C 0.19243(15) 0.85985(13) 0.42744(16) 0.0240(4) Uani 1 1 d .
C6 C 0.27360(17) 0.80473(13) 0.47730(16) 0.0241(4) Uani 1 1 d .
C7 C 0.32271(15) 0.76634(13) 0.42743(15) 0.0213(4) Uani 1 1 d .
H7 H 0.3771 0.7296 0.4602 0.026 Uiso 1 1 calc R
C8 C 0.14147(19) 0.90232(15) 0.48350(19) 0.0348(5) Uani 1 1 d .
H8A H 0.0844 0.9344 0.4379 0.052 Uiso 1 1 calc R
H8B H 0.1882 0.9403 0.5324 0.052 Uiso 1 1 calc R
H8C H 0.1187 0.8599 0.5166 0.052 Uiso 1 1 calc R
C9 C 0.3063(2) 0.78827(15) 0.58578(18) 0.0331(5) Uani 1 1 d .
H9A H 0.3645 0.7513 0.6096 0.050 Uiso 1 1 calc R
H9B H 0.2522 0.7613 0.5962 0.050 Uiso 1 1 calc R
H9C H 0.3235 0.8415 0.6217 0.050 Uiso 1 1 calc R
C10 C 0.11675(14) 0.88151(12) 0.10086(15) 0.0208(4) Uani 1 1 d .
H10A H 0.0681 0.9026 0.1248 0.025 Uiso 1 1 calc R
H10B H 0.0825 0.8395 0.0491 0.025 Uiso 1 1 calc R
C11 C 0.14929(14) 0.95403(12) 0.05574(14) 0.0193(4) Uani 1 1 d .
H11A H 0.1597 1.0041 0.0979 0.023 Uiso 1 1 calc R
H11B H 0.0953 0.9671 -0.0092 0.023 Uiso 1 1 calc R
C12 C 0.24285(15) 0.97585(13) -0.08012(15) 0.0226(4) Uani 1 1 d .
H12 H 0.2071 0.9302 -0.1274 0.027 Uiso 1 1 calc R
C13 C 0.34083(17) 0.98618(14) -0.09085(16) 0.0290(5) Uani 1 1 d .
H13A H 0.3796 1.0328 -0.0485 0.035 Uiso 1 1 calc R
H13B H 0.3806 0.9343 -0.0689 0.035 Uiso 1 1 calc R
C14 C 0.3212(2) 1.00441(16) -0.19739(18) 0.0402(6) Uani 1 1 d .
H14A H 0.3850 1.0164 -0.2013 0.048 Uiso 1 1 calc R
H14B H 0.2915 0.9543 -0.2380 0.048 Uiso 1 1 calc R
C15 C 0.2516(2) 1.07871(18) -0.2379(2) 0.0473(7) Uani 1 1 d .
H15A H 0.2853 1.1303 -0.2032 0.057 Uiso 1 1 calc R
H15B H 0.2361 1.0857 -0.3083 0.057 Uiso 1 1 calc R
C16 C 0.1559(2) 1.06739(18) -0.22608(19) 0.0468(7) Uani 1 1 d .
H16A H 0.1191 1.0189 -0.2658 0.056 Uiso 1 1 calc R
H16B H 0.1139 1.1179 -0.2510 0.056 Uiso 1 1 calc R
C17 C 0.17543(18) 1.05306(14) -0.11889(17) 0.0314(5) Uani 1 1 d .
H17A H 0.1118 1.0438 -0.1136 0.038 Uiso 1 1 calc R
H17B H 0.2081 1.1030 -0.0793 0.038 Uiso 1 1 calc R
C18 C 0.35802(14) 0.99987(12) 0.13461(14) 0.0189(4) Uani 1 1 d .
H18 H 0.4231 0.9866 0.1328 0.023 Uiso 1 1 calc R
C19 C 0.34049(16) 1.09449(12) 0.11491(16) 0.0250(4) Uani 1 1 d .
H19A H 0.3367 1.1076 0.0490 0.030 Uiso 1 1 calc R
H19B H 0.2764 1.1104 0.1160 0.030 Uiso 1 1 calc R
C20 C 0.42444(17) 1.14513(13) 0.19227(17) 0.0281(5) Uani 1 1 d .
H20A H 0.4880 1.1315 0.1888 0.034 Uiso 1 1 calc R
H20B H 0.4115 1.2057 0.1786 0.034 Uiso 1 1 calc R
C21 C 0.43279(18) 1.12594(14) 0.29427(17) 0.0308(5) Uani 1 1 d .
H21A H 0.3709 1.1431 0.2992 0.037 Uiso 1 1 calc R
H21B H 0.4884 1.1584 0.3433 0.037 Uiso 1 1 calc R
C22 C 0.45058(16) 1.03256(14) 0.31638(16) 0.0272(5) Uani 1 1 d .
H22A H 0.4521 1.0207 0.3817 0.033 Uiso 1 1 calc R
H22B H 0.5159 1.0168 0.3182 0.033 Uiso 1 1 calc R
C23 C 0.36935(15) 0.97975(13) 0.23898(14) 0.0217(4) Uani 1 1 d .
H23A H 0.3054 0.9903 0.2430 0.026 Uiso 1 1 calc R
H23B H 0.3856 0.9196 0.2528 0.026 Uiso 1 1 calc R
C24 C 0.23039(14) 0.74988(12) -0.10715(14) 0.0175(4) Uani 1 1 d .
C25 C 0.33303(15) 0.72937(12) -0.06521(14) 0.0190(4) Uani 1 1 d .
C26 C 0.35038(14) 0.66894(12) 0.01300(14) 0.0175(4) Uani 1 1 d .
C27 C 0.25938(14) 0.65457(11) 0.01957(14) 0.0175(4) Uani 1 1 d .
C28 C 0.18472(14) 0.70842(12) -0.05081(14) 0.0185(4) Uani 1 1 d .
C29 C 0.17388(16) 0.79465(12) -0.20167(14) 0.0230(4) Uani 1 1 d .
H29A H 0.2188 0.8321 -0.2156 0.034 Uiso 1 1 calc R
H29B H 0.1204 0.8276 -0.1967 0.034 Uiso 1 1 calc R
H29C H 0.1453 0.7536 -0.2548 0.034 Uiso 1 1 calc R
C30 C 0.41019(15) 0.75668(14) -0.09901(16) 0.0242(4) Uani 1 1 d .
H30A H 0.3811 0.7973 -0.1525 0.036 Uiso 1 1 calc R
H30B H 0.4341 0.7079 -0.1224 0.036 Uiso 1 1 calc R
H30C H 0.4659 0.7827 -0.0442 0.036 Uiso 1 1 calc R
C31 C 0.44732(14) 0.62682(13) 0.07149(15) 0.0229(4) Uani 1 1 d .
H31A H 0.4458 0.6018 0.1304 0.034 Uiso 1 1 calc R
H31B H 0.5010 0.6682 0.0907 0.034 Uiso 1 1 calc R
H31C H 0.4587 0.5829 0.0317 0.034 Uiso 1 1 calc R
C32 C 0.24073(16) 0.59103(12) 0.08286(15) 0.0230(4) Uani 1 1 d .
H32A H 0.2239 0.5372 0.0484 0.034 Uiso 1 1 calc R
H32B H 0.1855 0.6097 0.0976 0.034 Uiso 1 1 calc R
H32C H 0.3005 0.5846 0.1442 0.034 Uiso 1 1 calc R
C33 C 0.07596(15) 0.70395(13) -0.07747(17) 0.0244(4) Uani 1 1 d .
H33A H 0.0454 0.7584 -0.1029 0.037 Uiso 1 1 calc R
H33B H 0.0653 0.6896 -0.0192 0.037 Uiso 1 1 calc R
H33C H 0.0457 0.6609 -0.1279 0.037 Uiso 1 1 calc R
Cl2 Cl 0.45360(4) 0.59312(3) 0.32213(4) 0.02710(11) Uani 1 1 d .

loop_
_atom_site_aniso_label
_atom_site_aniso_U_11
_atom_site_aniso_U_22
_atom_site_aniso_U_33
_atom_site_aniso_U_23
_atom_site_aniso_U_13
_atom_site_aniso_U_12
Ir 0.01391(3) 0.01135(3) 0.01652(4) -0.00018(3) 0.00696(3) 0.00042(3)
Cl1 0.01537(19) 0.0194(2) 0.0263(2) -0.00279(19) 0.00488(17) 0.00067(16)
P1 0.0177(2) 0.0120(2) 0.0195(2) 0.00049(18) 0.00744(18) 0.00073(17)
N1 0.0182(7) 0.0168(7) 0.0198(8) 0.0011(6) 0.0109(6) 0.0016(6)
N2 0.0169(7) 0.0161(7) 0.0215(8) 0.0004(6) 0.0091(6) 0.0011(6)
C1 0.0164(8) 0.0114(8) 0.0213(9) -0.0015(7) 0.0084(7) -0.0021(6)
C2 0.0187(9) 0.0155(9) 0.0242(10) -0.0017(7) 0.0115(7) -0.0026(7)
C3 0.0204(9) 0.0147(8) 0.0232(9) -0.0010(7) 0.0131(8) -0.0025(7)
C4 0.0239(10) 0.0169(9) 0.0330(11) -0.0030(8) 0.0173(9) -0.0020(8)
C5 0.0299(11) 0.0186(10) 0.0319(11) -0.0071(8) 0.0212(9) -0.0075(8)
C6 0.0305(11) 0.0203(10) 0.0246(10) -0.0017(8) 0.0146(9) -0.0084(8)
C7 0.0242(10) 0.0182(9) 0.0233(10) -0.0010(8) 0.0117(8) -0.0040(7)
C8 0.0445(14) 0.0309(12) 0.0423(14) -0.0055(11) 0.0313(12) -0.0020(10)
C9 0.0453(14) 0.0332(13) 0.0260(11) -0.0022(10) 0.0200(10) -0.0079(10)
C10 0.0162(8) 0.0203(9) 0.0254(10) 0.0017(8) 0.0083(7) 0.0033(7)
C11 0.0179(9) 0.0164(9) 0.0227(9) 0.0003(8) 0.0077(7) 0.0027(7)
C12 0.0303(11) 0.0162(9) 0.0195(9) 0.0028(8) 0.0087(8) -0.0003(8)
C13 0.0380(12) 0.0238(10) 0.0308(11) 0.0049(9) 0.0201(10) 0.0013(9)
C14 0.0625(17) 0.0325(13) 0.0363(13) 0.0027(11) 0.0313(13) -0.0088(12)
C15 0.0701(19) 0.0368(15) 0.0355(14) 0.0152(12) 0.0226(14) -0.0053(13)
C16 0.0538(17) 0.0396(15) 0.0389(14) 0.0224(12) 0.0114(12) 0.0036(13)
C17 0.0346(12) 0.0230(11) 0.0337(12) 0.0117(9) 0.0113(10) 0.0059(9)
C18 0.0202(9) 0.0143(8) 0.0233(9) -0.0022(7) 0.0101(7) -0.0008(7)
C19 0.0305(11) 0.0142(9) 0.0312(11) -0.0010(8) 0.0139(9) -0.0019(8)
C20 0.0334(11) 0.0167(10) 0.0400(12) -0.0059(9) 0.0211(10) -0.0058(8)
C21 0.0365(12) 0.0243(11) 0.0364(12) -0.0125(10) 0.0200(10) -0.0105(9)
C22 0.0276(11) 0.0288(11) 0.0247(10) -0.0058(9) 0.0105(9) -0.0067(9)
C23 0.0231(10) 0.0179(9) 0.0245(10) -0.0023(8) 0.0104(8) -0.0030(7)
C24 0.0198(9) 0.0132(8) 0.0185(9) -0.0025(7) 0.0071(7) -0.0023(7)
C25 0.0237(9) 0.0158(9) 0.0195(9) -0.0035(7) 0.0109(8) -0.0021(7)
C26 0.0200(9) 0.0135(8) 0.0205(9) -0.0032(7) 0.0099(7) 0.0008(7)
C27 0.0200(9) 0.0119(8) 0.0224(9) -0.0034(7) 0.0108(7) -0.0008(7)
C28 0.0192(9) 0.0160(9) 0.0207(9) -0.0045(7) 0.0087(7) -0.0028(7)
C29 0.0258(10) 0.0207(10) 0.0180(9) -0.0014(8) 0.0048(8) -0.0029(8)
C30 0.0259(10) 0.0247(10) 0.0277(11) -0.0031(9) 0.0169(9) -0.0029(8)
C31 0.0206(9) 0.0193(9) 0.0300(11) -0.0002(8) 0.0119(8) 0.0045(8)
C32 0.0278(10) 0.0163(9) 0.0275(10) 0.0020(8) 0.0142(8) -0.0006(8)
C33 0.0182(9) 0.0231(10) 0.0305(11) -0.0021(9) 0.0090(8) -0.0035(8)
Cl2 0.0258(2) 0.0228(2) 0.0300(3) 0.0060(2) 0.0091(2) 0.00111(19)

loop_
_atom_type_symbol
_atom_type_description
_atom_type_scat_dispersion_real
_atom_type_scat_dispersion_imag
_atom_type_scat_source
C C 0.0033 0.0016 'International Tables Vol C Tables 4.2.6.8 and 6.1.1.4'
H H 0.0000 0.0000 'International Tables Vol C Tables 4.2.6.8 and 6.1.1.4'
N N 0.0061 0.0033 'International Tables Vol C Tables 4.2.6.8 and 6.1.1.4'
P P 0.1023 0.0942 'International Tables Vol C Tables 4.2.6.8 and 6.1.1.4'
Cl Cl 0.1484 0.1585 'International Tables Vol C Tables 4.2.6.8 and 6.1.1.4'
Ir Ir -1.4442 7.9887 'International Tables Vol C Tables 4.2.6.8 and 6.1.1.4'

loop_
_geom_angle_atom_site_label_1
_geom_angle_atom_site_label_2
_geom_angle_atom_site_label_3
_geom_angle
C1 Ir C28 104.83(7)
C1 Ir C25 156.38(7)
C28 Ir C25 63.30(7)
C1 Ir C26 119.02(7)
C28 Ir C26 63.11(7)
C25 Ir C26 37.94(7)
C1 Ir C27 95.30(7)
C28 Ir C27 38.12(7)
C25 Ir C27 62.46(7)
C26 Ir C27 36.70(7)
C1 Ir C24 141.16(7)
C28 Ir C24 37.90(7)
C25 Ir C24 36.80(7)
C26 Ir C24 62.11(7)
C27 Ir C24 62.27(7)
C1 Ir P1 84.06(5)
C28 Ir P1 116.32(5)
C25 Ir P1 119.31(5)
C26 Ir P1 156.76(5)
C27 Ir P1 153.38(5)
C24 Ir P1 102.33(5)
C1 Ir Cl1 91.39(5)
C28 Ir Cl1 151.38(5)
C25 Ir Cl1 92.65(5)
C26 Ir Cl1 88.46(5)
C27 Ir Cl1 118.33(5)
C24 Ir Cl1 126.70(5)
P1 Ir Cl1 88.286(17)
C11 P1 C12 106.05(9)
C11 P1 C18 104.21(9)
C12 P1 C18 107.07(9)
C11 P1 Ir 111.73(6)
C12 P1 Ir 111.80(7)
C18 P1 Ir 115.29(6)
C1 N1 C2 110.85(16)
C1 N2 C3 110.38(16)
C1 N2 C10 123.46(17)
C3 N2 C10 126.08(16)
N1 C1 N2 106.15(17)
N1 C1 Ir 126.42(14)
N2 C1 Ir 127.30(14)
C7 C2 C3 121.57(19)
C7 C2 N1 132.35(18)
C3 C2 N1 106.04(17)
N2 C3 C2 106.46(16)
N2 C3 C4 132.34(18)
C2 C3 C4 121.14(19)
C5 C4 C3 117.92(19)
C4 C5 C6 120.88(19)
C4 C5 C8 119.4(2)
C6 C5 C8 119.7(2)
C7 C6 C5 120.6(2)
C7 C6 C9 120.0(2)
C5 C6 C9 119.4(2)
C6 C7 C2 117.88(19)
N2 C10 C11 114.40(16)
C10 C11 P1 113.50(13)
C13 C12 C17 111.56(18)
C13 C12 P1 111.85(14)
C17 C12 P1 118.81(16)
C14 C13 C12 110.92(19)
C15 C14 C13 111.4(2)
C16 C15 C14 111.9(2)
C15 C16 C17 111.6(2)
C16 C17 C12 108.9(2)
C19 C18 C23 109.75(16)
C19 C18 P1 113.87(13)
C23 C18 P1 112.24(13)
C20 C19 C18 110.73(17)
C21 C20 C19 110.87(18)
C20 C21 C22 110.53(18)
C21 C22 C23 111.33(18)
C22 C23 C18 111.95(17)
C25 C24 C28 108.25(16)
C25 C24 C29 126.99(18)
C28 C24 C29 124.11(17)
C25 C24 Ir 70.70(11)
C28 C24 Ir 68.31(10)
C29 C24 Ir 133.81(13)
C24 C25 C26 107.70(17)
C24 C25 C30 127.73(18)
C26 C25 C30 124.33(18)
C24 C25 Ir 72.50(11)
C26 C25 Ir 71.17(11)
C30 C25 Ir 126.25(14)
C27 C26 C25 108.23(16)
C27 C26 C31 126.75(18)
C25 C26 C31 124.94(17)
C27 C26 Ir 71.80(11)
C25 C26 Ir 70.89(11)
C31 C26 Ir 125.51(13)
C26 C27 C28 108.26(17)
C26 C27 C32 126.32(18)
C28 C27 C32 125.30(17)
C26 C27 Ir 71.50(11)
C28 C27 Ir 68.80(10)
C32 C27 Ir 128.43(14)
C24 C28 C27 107.18(16)
C24 C28 C33 125.72(18)
C27 C28 C33 125.24(18)
C24 C28 Ir 73.79(10)
C27 C28 Ir 73.08(10)
C33 C28 Ir 130.78(14)

loop_
_geom_bond_atom_site_label_1
_geom_bond_atom_site_label_2
_geom_bond_distance
Ir C1 2.010(2)
Ir C28 2.1881(18)
Ir C25 2.238(2)
Ir C26 2.2415(18)
Ir C27 2.2454(18)
Ir C24 2.2613(18)
Ir P1 2.3283(5)
Ir Cl1 2.4034(4)
P1 C11 1.826(2)
P1 C12 1.840(2)
P1 C18 1.8561(19)
N1 C1 1.353(2)
N1 C2 1.391(3)
N2 C1 1.362(2)
N2 C3 1.389(2)
N2 C10 1.466(2)
C2 C7 1.388(3)
C2 C3 1.392(3)
C3 C4 1.392(3)
C4 C5 1.384(3)
C5 C6 1.424(3)
C5 C8 1.507(3)
C6 C7 1.387(3)
C6 C9 1.514(3)
C10 C11 1.518(3)
C12 C13 1.537(3)
C12 C17 1.539(3)
C13 C14 1.529(3)
C14 C15 1.521(4)
C15 C16 1.513(4)
C16 C17 1.528(3)
C18 C19 1.539(3)
C18 C23 1.538(3)
C19 C20 1.529(3)
C20 C21 1.515(3)
C21 C22 1.525(3)
C22 C23 1.529(3)
C24 C25 1.420(3)
C24 C28 1.446(3)
C24 C29 1.493(3)
C25 C26 1.456(3)
C25 C30 1.498(3)
C26 C27 1.412(3)
C26 C31 1.493(3)
C27 C28 1.449(3)
C27 C32 1.492(3)
C28 C33 1.492(3)
